data_7202729
loop_
_publ_author_name
'Stokes, Melissa A.'
'Kortan, Refik'
'Amy, Sandrine Rivillon'
'Katz, Howard E.'
'Chabal, Yves J.'
'Kloc, Christian'
'Siegrist, Theo'

_publ_section_title
;
 Molecular ordering in bis(phenylenyl)bithiophenes
;
_journal_issue 32
_journal_name_full 'Journal of Materials Chemistry'
_journal_page_first 3427
_journal_paper_doi 10.1039/b701035d
_journal_volume 17
_journal_year 2007
_chemical_formula_moiety 'C24 H22 S2'
_chemical_formula_sum 'C24 H22 S2'
_chemical_formula_weight 374.57
_chemical_name_common 5,5'-bis(4-ethylphenyl)-2,2'-bithiophene
_chemical_name_systematic 5,5'-bis(4-ethylphenyl)-2,2'-bithiophene
_space_group_IT_number 14
_symmetry_cell_setting monoclinic
_symmetry_space_group_name_Hall '-P 2yab'
_symmetry_space_group_name_H-M 'P 1 21/a 1'
_atom_sites_solution_hydrogens geom
_atom_sites_solution_primary direct
_cell_angle_alpha 90
_cell_angle_beta 101.54(2)
_cell_angle_gamma 90
_cell_formula_units_Z 2
_cell_length_a 9.109(2)
_cell_length_b 5.7272(7)
_cell_length_c 18.159(4)
_cell_measurement_reflns_used 0
_cell_measurement_temperature 120
_cell_measurement_theta_max 0
_cell_measurement_theta_min 0
_cell_volume 928.2(3)
_computing_cell_refinement 'CrysAlis RED, (Oxford Diffraction, 2002)'
_computing_data_collection 'Xcalibur, (Oxford Diffraction, 2002)'
_computing_data_reduction 'CrysAlis RED, (Oxford Diffraction, 2002)'
_computing_molecular_graphics 'CAMERON (Watkin et al., 1996)'
_computing_publication_material 'CRYSTALS (Betteridge et al., 2003)'
_computing_structure_refinement 'CRYSTALS (Betteridge et al., 2003)'
_computing_structure_solution 'NRCVAX (Gabe et al., 1989)'
_diffrn_ambient_temperature 120
_diffrn_measured_fraction_theta_full 0.948
_diffrn_measured_fraction_theta_max 0.934
_diffrn_measurement_device_type 'Oxford Diffraction XCALIBUR'
_diffrn_measurement_method \w
_diffrn_radiation_monochromator graphite
_diffrn_radiation_type 'Mo K\a'
_diffrn_radiation_wavelength 0.71073
_diffrn_reflns_av_R_equivalents 0.090
_diffrn_reflns_limit_h_max 11
_diffrn_reflns_limit_h_min -10
_diffrn_reflns_limit_k_max 7
_diffrn_reflns_limit_k_min -6
_diffrn_reflns_limit_l_max 10
_diffrn_reflns_limit_l_min -23
_diffrn_reflns_number 5569
_diffrn_reflns_theta_full 25.285
_diffrn_reflns_theta_max 27.785
_diffrn_reflns_theta_min 3.435
_diffrn_standards_number 0
_exptl_absorpt_coefficient_mu 0.292
_exptl_absorpt_correction_type empirical
_exptl_crystal_colour yellow
_exptl_crystal_density_diffrn 1.340
_exptl_crystal_description platelet
_exptl_crystal_F_000 396
_exptl_crystal_size_max 0.22
_exptl_crystal_size_mid 0.17
_exptl_crystal_size_min 0.015
_refine_diff_density_max 0.73
_refine_diff_density_min -0.72
_refine_ls_extinction_method None
_refine_ls_goodness_of_fit_ref 1.0829
_refine_ls_hydrogen_treatment constr
_refine_ls_matrix_type full
_refine_ls_number_parameters 118
_refine_ls_number_reflns 973
_refine_ls_number_restraints 0
_refine_ls_R_factor_all 0.1710
_refine_ls_R_factor_gt 0.0824
_refine_ls_shift/su_max 0.000155
_refine_ls_structure_factor_coef F
_refine_ls_weighting_details
;
Method= Modified Sheldrick
w=1/[\s^2^(F^2^) + ( 0.01P)^2^ + 0.00P]
,where P=(max(Fo^2^,0) + 2Fc^2^)/3
;
_refine_ls_weighting_scheme calc
_refine_ls_wR_factor_all 0.3420
_refine_ls_wR_factor_gt 0.0505
_refine_ls_wR_factor_ref 0.0505
_reflns_limit_h_max 10
_reflns_limit_h_min -11
_reflns_limit_k_max 7
_reflns_limit_k_min 0
_reflns_limit_l_max 23
_reflns_limit_l_min 0
_reflns_number_gt 973
_reflns_number_total 2046
_reflns_threshold_expression I>1.1\s(I)
_oxford_diffrn_Wilson_B_factor 0.00
_oxford_diffrn_Wilson_scale 0.00
_oxford_refine_ls_scale 0.704(2)
_oxford_structure_analysis_title '2pttp2 at 120K absorption corr P2(1)/a'
_cod_data_source_file b701035d.txt
_cod_data_source_block 2pttp2_120
_cod_depositor_comments
;
The following automatic conversions were performed:
'_symmetry_cell_setting' value 'Monoclinic' changed to 'monoclinic'
according to '/home/saulius/struct/CIF-dictionaries/cif_core.dic'
dictionary named 'cif_core.dic' version 2.4.1 from 2010-06-29.

Automatic conversion script
Id: cif_fix_enum 1527 2010-12-29 10:47:43Z saulius 
;
_cod_original_cell_volume 928.1(3)
_cod_original_sg_symbol_H-M 'P 21/a '
_cod_database_code 7202729

loop_
_symmetry_equiv_pos_as_xyz
x,y,z
-x,-y,-z
-x+1/2,y+1/2,-z
x+1/2,-y+1/2,z

loop_
_atom_site_label
_atom_site_type_symbol
_atom_site_fract_x
_atom_site_fract_y
_atom_site_fract_z
_atom_site_U_iso_or_equiv
_atom_site_occupancy
_atom_site_adp_type
_atom_site_refinement_flags_posn
_atom_site_refinement_flags_adp
_atom_site_refinement_flags_occupancy
_atom_site_disorder_assembly
_atom_site_disorder_group
_atom_site_attached_hydrogens
S1 S 0.6317(2) -0.1427(3) 0.42250(10) 0.0318 1.0000 Uani . . . . . .
C2 C 0.5210(7) 0.0352(11) 0.4668(3) 0.0271 1.0000 Uani . . . . . .
C3 C 0.4846(7) 0.2309(11) 0.4253(3) 0.0324 1.0000 Uani . . . . . .
C4 C 0.5425(6) 0.2396(10) 0.3587(3) 0.0274 1.0000 Uani . . . . . .
C5 C 0.6272(7) 0.0501(11) 0.3489(3) 0.0270 1.0000 Uani . . . . . .
C6 C 0.7029(6) 0.0044(11) 0.2882(3) 0.0231 1.0000 Uani . . . . . .
C7 C 0.7826(6) -0.2008(10) 0.2834(3) 0.0266 1.0000 Uani . . . . . .
C8 C 0.8570(7) -0.2396(11) 0.2257(3) 0.0295 1.0000 Uani . . . . . .
C9 C 0.8591(7) -0.0759(12) 0.1700(3) 0.0279 1.0000 Uani . . . . . .
C10 C 0.7760(6) 0.1261(12) 0.1732(3) 0.0299 1.0000 Uani . . . . . .
C11 C 0.7026(6) 0.1625(12) 0.2307(3) 0.0325 1.0000 Uani . . . . . .
C12 C 0.9435(7) -0.1159(12) 0.1092(3) 0.0390 1.0000 Uani . . . . . .
C13 C 0.8737(8) -0.2878(11) 0.0517(3) 0.0510 1.0000 Uani . . . . . .
H31 H 0.4257 0.3477 0.4404 0.0397 1.0000 Uiso R . . . . .
H41 H 0.5233 0.3610 0.3240 0.0328 1.0000 Uiso R . . . . .
H71 H 0.7861 -0.3138 0.3206 0.0305 1.0000 Uiso R . . . . .
H81 H 0.9092 -0.3773 0.2243 0.0349 1.0000 Uiso R . . . . .
H101 H 0.7714 0.2368 0.1353 0.0358 1.0000 Uiso R . . . . .
H111 H 0.6487 0.2986 0.2314 0.0390 1.0000 Uiso R . . . . .
H121 H 1.0382 -0.1742 0.1329 0.0465 1.0000 Uiso R . . . . .
H122 H 0.9553 0.0292 0.0840 0.0472 1.0000 Uiso R . . . . .
H131 H 0.9314 -0.2999 0.0119 0.0798 1.0000 Uiso R . . . . .
H132 H 0.8752 -0.4362 0.0764 0.0800 1.0000 Uiso R . . . . .
H133 H 0.7730 -0.2465 0.0299 0.0798 1.0000 Uiso R . . . . .

loop_
_atom_site_aniso_label
_atom_site_aniso_U_11
_atom_site_aniso_U_22
_atom_site_aniso_U_33
_atom_site_aniso_U_23
_atom_site_aniso_U_13
_atom_site_aniso_U_12
S1 0.0408(10) 0.0158(9) 0.0408(9) 0.0022(11) 0.0131(8) 0.0051(11)
C2 0.031(4) 0.020(4) 0.031(4) -0.009(4) 0.007(3) 0.002(3)
C3 0.039(4) 0.020(4) 0.042(4) 0.001(4) 0.018(4) 0.007(4)
C4 0.034(4) 0.019(4) 0.028(4) 0.009(3) 0.003(3) 0.004(3)
C5 0.035(4) 0.021(4) 0.026(4) -0.001(3) 0.007(3) 0.005(3)
C6 0.025(4) 0.009(4) 0.034(4) 0.003(3) 0.003(3) -0.001(3)
C7 0.027(4) 0.023(4) 0.027(4) 0.006(3) 0.000(3) -0.001(3)
C8 0.031(4) 0.025(4) 0.032(4) -0.004(3) 0.007(3) 0.004(3)
C9 0.022(4) 0.033(5) 0.029(4) -0.008(4) 0.005(3) -0.004(3)
C10 0.032(4) 0.022(4) 0.037(4) 0.002(4) 0.009(3) -0.004(4)
C11 0.040(4) 0.017(4) 0.041(4) 0.001(4) 0.010(3) 0.008(4)
C12 0.049(4) 0.030(4) 0.038(4) 0.006(4) 0.012(3) 0.002(4)
C13 0.071(5) 0.044(5) 0.044(5) -0.007(4) 0.027(4) -0.004(4)

loop_
_geom_angle_atom_site_label_1
_geom_angle_site_symmetry_1
_geom_angle_atom_site_label_2
_geom_angle_site_symmetry_2
_geom_angle_atom_site_label_3
_geom_angle_site_symmetry_3
_geom_angle
_geom_angle_publ_flag
C2 . S1 . C5 . 93.3(3) yes
S1 . C2 . C2 2_656 121.0(7) yes
S1 . C2 . C3 . 109.1(4) yes
C2 2_656 C2 . C3 . 129.9(8) yes
C2 . C3 . C4 . 114.4(6) yes
C2 . C3 . H31 . 121.4 no
C4 . C3 . H31 . 124.1 no
C3 . C4 . C5 . 113.7(6) yes
C3 . C4 . H41 . 123.6 no
C5 . C4 . H41 . 122.7 no
S1 . C5 . C4 . 109.5(4) yes
S1 . C5 . C6 . 122.4(5) yes
C4 . C5 . C6 . 128.0(6) yes
C5 . C6 . C7 . 122.6(6) yes
C5 . C6 . C11 . 122.2(6) yes
C7 . C6 . C11 . 115.3(5) yes
C6 . C7 . C8 . 121.8(6) yes
C6 . C7 . H71 . 118.8 no
C8 . C7 . H71 . 119.3 no
C7 . C8 . C9 . 121.9(6) yes
C7 . C8 . H81 . 119.6 no
C9 . C8 . H81 . 118.5 no
C8 . C9 . C10 . 116.6(5) yes
C8 . C9 . C12 . 121.6(6) yes
C10 . C9 . C12 . 121.8(6) yes
C9 . C10 . C11 . 120.8(6) yes
C9 . C10 . H101 . 118.8 no
C11 . C10 . H101 . 120.4 no
C6 . C11 . C10 . 123.5(6) yes
C6 . C11 . H111 . 117.6 no
C10 . C11 . H111 . 118.9 no
C9 . C12 . C13 . 114.5(6) yes
C9 . C12 . H121 . 106.1 no
C13 . C12 . H121 . 108.0 no
C9 . C12 . H122 . 110.1 no
C13 . C12 . H122 . 108.1 no
H121 . C12 . H122 . 109.9 no
C12 . C13 . H131 . 110.4 no
C12 . C13 . H132 . 107.1 no
H131 . C13 . H132 . 108.9 no
C12 . C13 . H133 . 111.6 no
H131 . C13 . H133 . 109.1 no
H132 . C13 . H133 . 109.7 no

loop_
_geom_bond_atom_site_label_1
_geom_bond_site_symmetry_1
_geom_bond_atom_site_label_2
_geom_bond_site_symmetry_2
_geom_bond_distance
_geom_bond_publ_flag
S1 . C2 . 1.740(6) yes
S1 . C5 . 1.727(6) yes
C2 . C2 2_656 1.394(11) yes
C2 . C3 . 1.354(8) yes
C3 . C4 . 1.414(8) yes
C3 . H31 . 0.932 no
C4 . C5 . 1.364(7) yes
C4 . H41 . 0.932 no
C5 . C6 . 1.436(7) yes
C6 . C7 . 1.394(7) yes
C6 . C11 . 1.382(7) yes
C7 . C8 . 1.374(8) yes
C7 . H71 . 0.932 no
C8 . C9 . 1.382(7) yes
C8 . H81 . 0.924 no
C9 . C10 . 1.390(8) yes
C9 . C12 . 1.484(8) yes
C10 . C11 . 1.365(7) yes
C10 . H101 . 0.930 no
C11 . H111 . 0.923 no
C12 . C13 . 1.483(7) yes
C12 . H121 . 0.945 no
C12 . H122 . 0.965 no
C13 . H131 . 0.977 no
C13 . H132 . 0.960 no
C13 . H133 . 0.953 no
